data_4001102
loop_
_publ_author_name
'Pan, Qinhe'
'Li, Jiyang'
'Ren, Xiaoyan'
'Wang, Zhuopeng'
'Li, Guanghua'
'Yu, Jihong'
'Xu, Ruren'

_publ_section_title
;
 [Ni(1,2-PDA)3]2(HOCH2CH2CH2NH3)3(H3O)2[Ge7O14X3]3(X= F, OH): A New 1D
 Germanate with 12-Ring Hexagonal Tubular Channels
;
_journal_issue 2
_journal_name_full 'Chemistry of Materials'
_journal_page_first 370
_journal_paper_doi 10.1021/cm702439v
_journal_volume 20
_journal_year 2008
_chemical_formula_moiety 'C27 H100.50 F4.50 Ge21 N15 Ni2 O51.50'
_chemical_formula_sum 'C27 H100.5 F4.5 Ge21 N15 Ni2 O51.5'
_chemical_formula_weight 3187.03
_chemical_melting_point ?
_chemical_name_systematic
; 
 ? 
;
_space_group_IT_number 176
_symmetry_cell_setting hexagonal
_symmetry_space_group_name_Hall '-P 6c'
_symmetry_space_group_name_H-M 'P 63/m'
_atom_sites_solution_hydrogens geom
_atom_sites_solution_primary direct
_atom_sites_solution_secondary difmap
_audit_creation_method SHELXL-97
_cell_angle_alpha 90.00
_cell_angle_beta 90.00
_cell_angle_gamma 120.00
_cell_formula_units_Z 2
_cell_length_a 18.800(3)
_cell_length_b 18.800(3)
_cell_length_c 14.147(3)
_cell_measurement_reflns_used 3443
_cell_measurement_temperature 293(2)
_cell_measurement_theta_max 27.48
_cell_measurement_theta_min 3.14
_cell_volume 4330.2(13)
_computing_cell_refinement Process-auto
_computing_data_collection Process-auto
_computing_data_reduction Process-auto
_computing_molecular_graphics SHELXP-97
_computing_publication_material SHELXTL-97
_computing_structure_refinement 'SHELXL-97 (Sheldrick, 1997)'
_computing_structure_solution 'SHELXS-97 (Sheldrick, 1990)'
_diffrn_ambient_temperature 293(2)
_diffrn_detector_area_resol_mean 10.0
_diffrn_measured_fraction_theta_full 0.996
_diffrn_measured_fraction_theta_max 0.996
_diffrn_measurement_device_type 'Rigaku RAXIS-RAPID'
_diffrn_measurement_method 'omega scan'
_diffrn_radiation_monochromator graphite
_diffrn_radiation_source 'fine-focus sealed tube'
_diffrn_radiation_type MoK\a
_diffrn_radiation_wavelength 0.71073
_diffrn_reflns_av_R_equivalents 0.0665
_diffrn_reflns_av_sigmaI/netI 0.0265
_diffrn_reflns_limit_h_max 24
_diffrn_reflns_limit_h_min -24
_diffrn_reflns_limit_k_max 24
_diffrn_reflns_limit_k_min -24
_diffrn_reflns_limit_l_max 18
_diffrn_reflns_limit_l_min -17
_diffrn_reflns_number 43665
_diffrn_reflns_theta_full 27.48
_diffrn_reflns_theta_max 27.48
_diffrn_reflns_theta_min 3.14
_diffrn_standards_decay_% none
_diffrn_standards_interval_count none
_diffrn_standards_interval_time none
_diffrn_standards_number none
_exptl_absorpt_coefficient_mu 7.699
_exptl_absorpt_correction_T_max 0.6781
_exptl_absorpt_correction_T_min 0.3748
_exptl_absorpt_correction_type empirical
_exptl_absorpt_process_details Process-auto
_exptl_crystal_colour red
_exptl_crystal_density_diffrn 2.444
_exptl_crystal_density_meas ?
_exptl_crystal_density_method 'not measured'
_exptl_crystal_description 'hexagonal rod-shaped'
_exptl_crystal_F_000 3096
_exptl_crystal_size_max 0.4
_exptl_crystal_size_mid 0.06
_exptl_crystal_size_min 0.06
_refine_diff_density_max 1.820
_refine_diff_density_min -1.686
_refine_diff_density_rms 0.150
_refine_ls_extinction_method none
_refine_ls_goodness_of_fit_ref 1.036
_refine_ls_hydrogen_treatment mixed
_refine_ls_matrix_type full
_refine_ls_number_parameters 217
_refine_ls_number_reflns 3443
_refine_ls_number_restraints 20
_refine_ls_restrained_S_all 1.044
_refine_ls_R_factor_all 0.0580
_refine_ls_R_factor_gt 0.0459
_refine_ls_shift/su_max 0.000
_refine_ls_shift/su_mean 0.000
_refine_ls_structure_factor_coef Fsqd
_refine_ls_weighting_details 'calc w=1/[\s^2^(Fo^2^)+(0.0586P)^2^+24.9089P] where P=(Fo^2^+2Fc^2^)/3'
_refine_ls_weighting_scheme calc
_refine_ls_wR_factor_gt 0.1167
_refine_ls_wR_factor_ref 0.1228
_reflns_number_gt 2849
_reflns_number_total 3443
_reflns_threshold_expression >2sigma(I)
_cod_data_source_file cm702439v-file003.cif
_cod_data_source_block JLG-4
_cod_depositor_comments
;
The following automatic conversions were performed:

'_chemical_melting_point' value 'not measured' was changed to '?' -
the value is undefined or not given.

'_symmetry_cell_setting' value
'Hexagonal' changed to 'hexagonal' according to
/home/saulius/struct/CIF-dictionaries/cif_core.dic dictionary named
'cif_core.dic' version 2.4.1 from 2010-06-29.

Automatic conversion script
Id: cif_fix_values 1715 2011-07-08 13:25:40Z adriana 

The following automatic conversions were performed:

'_exptl_crystal_density_meas' value 'none' was changed to '?' - the
value is perceived as not measured.

Automatic conversion script
Id: cif_fix_values 3008 2015-01-20 13:52:24Z robertas 
;
_cod_original_cell_volume 4330.2(12)
_cod_original_sg_symbol_Hall -P6c
_cod_original_sg_symbol_H-M P6(3)/m
_cod_original_formula_sum 'C27 H100.50 F4.50 Ge21 N15 Ni2 O51.50'
_cod_database_code 4001102

loop_
_symmetry_equiv_pos_as_xyz
'x, y, z'
'-y, x-y, z'
'-x+y, -x, z'
'-x, -y, z+1/2'
'y, -x+y, z+1/2'
'x-y, x, z+1/2'
'-x, -y, -z'
'y, -x+y, -z'
'x-y, x, -z'
'x, y, -z-1/2'
'-y, x-y, -z-1/2'
'-x+y, -x, -z-1/2'

loop_
_atom_site_label
_atom_site_type_symbol
_atom_site_fract_x
_atom_site_fract_y
_atom_site_fract_z
_atom_site_U_iso_or_equiv
_atom_site_adp_type
_atom_site_occupancy
_atom_site_symmetry_multiplicity
_atom_site_calc_flag
_atom_site_refinement_flags
Ge1 Ge 0.19699(5) 0.01688(5) 0.2500 0.0272(2) Uani 1 2 d S
Ge2 Ge 0.41773(5) 0.11393(5) 0.2500 0.02359(19) Uani 1 2 d S
Ge3 Ge 0.34654(5) -0.06236(5) 0.2500 0.0286(2) Uani 1 2 d S
Ge4 Ge 0.31354(4) 0.11443(4) 0.41527(4) 0.03099(18) Uani 1 1 d .
Ge5 Ge 0.23199(4) -0.07142(4) 0.41339(4) 0.03189(18) Uani 1 1 d .
Ni1 Ni 0.6667 0.3333 0.47667(13) 0.0613(5) Uani 1 3 d S
F1 F 0.0975(4) 0.0098(4) 0.2500 0.050(2) Uiso 0.499(12) 2 d SP
O12 O 0.0975(4) 0.0098(4) 0.2500 0.050(2) Uiso 0.499(12) 2 d SP
O1 O 0.3035(3) 0.0246(3) 0.2500 0.0204(10) Uani 1 2 d S
O2 O 0.2326(2) 0.0993(3) 0.3439(3) 0.0346(9) Uani 1 1 d .
O3 O 0.1597(2) -0.0659(2) 0.3435(3) 0.0341(9) Uani 1 1 d .
O4 O 0.4380(3) 0.0319(4) 0.2500 0.0302(12) Uani 1 2 d S
O5 O 0.5271(3) 0.1880(3) 0.2500 0.046(2) Uiso 0.578(11) 2 d SP
F2 F 0.5271(3) 0.1880(3) 0.2500 0.046(2) Uiso 0.578(11) 2 d SP
O6 O 0.4075(2) 0.1567(2) 0.3566(3) 0.0332(9) Uani 1 1 d .
O7 O 0.3920(4) -0.1262(4) 0.2500 0.058(3) Uiso 0.509(12) 2 d SP
F3 F 0.3920(4) -0.1262(4) 0.2500 0.058(3) Uiso 0.509(12) 2 d SP
O8 O 0.2917(3) -0.1042(3) 0.3557(3) 0.0359(10) Uani 1 1 d .
O9 O 0.3343(4) 0.1860(4) 0.5028(4) 0.0647(16) Uani 1 1 d .
O10 O 0.2924(3) 0.0222(3) 0.4725(3) 0.0419(11) Uani 1 1 d .
O11 O 0.0176(8) -0.2140(10) 0.3118(14) 0.114(6) Uani 0.50 1 d PU
N1 N 0.6451(6) 0.4156(6) 0.5603(7) 0.0828(18) Uani 1 1 d .
H1A H 0.6223 0.3920 0.6159 0.120 Uiso 1 1 calc .
H1B H 0.6929 0.4619 0.5720 0.120 Uiso 1 1 calc .
N2 N 0.5705(5) 0.3307(5) 0.3959(7) 0.0828(18) Uani 1 1 d .
H2A H 0.5910 0.3620 0.3439 0.120 Uiso 1 1 calc .
H2B H 0.5349 0.2789 0.3777 0.120 Uiso 1 1 calc .
N3 N 0.1994(15) -0.2930(17) 0.2768(17) 0.135(12) Uani 0.50 1 d P
C1 C 0.5902(9) 0.4350(8) 0.5083(10) 0.106(4) Uani 1 1 d .
H1C H 0.6218 0.4793 0.4642 0.120 Uiso 1 1 calc .
H1D H 0.5632 0.4536 0.5521 0.120 Uiso 1 1 calc .
C2 C 0.5279(6) 0.3630(6) 0.4562(10) 0.086(3) Uani 1 1 d .
H2 H 0.4951 0.3206 0.5029 0.120 Uiso 1 1 calc .
C3 C 0.4705(8) 0.3811(8) 0.4018(12) 0.113(5) Uani 1 1 d .
H3A H 0.4310 0.3325 0.3691 0.120 Uiso 1 1 calc .
H3B H 0.5011 0.4240 0.3569 0.120 Uiso 1 1 calc .
H3C H 0.4424 0.3984 0.4446 0.120 Uiso 1 1 calc .
C4 C 0.0179(10) -0.2697(11) 0.2500 0.092(5) Uani 1 2 d SD
C5 C 0.0958(12) -0.2660(13) 0.2795(13) 0.081(6) Uani 0.50 1 d PD
C6 C 0.112(2) -0.326(2) 0.297(2) 0.160(15) Uani 0.50 1 d PD
O1W O 0.9905(15) 0.0919(18) 0.577(2) 0.047(7) Uani 0.17 1 d PU
O1W' O 0.983(4) 0.051(3) 0.514(3) 0.087(13) Uani 0.17 1 d PU

loop_
_atom_site_aniso_label
_atom_site_aniso_U_11
_atom_site_aniso_U_22
_atom_site_aniso_U_33
_atom_site_aniso_U_23
_atom_site_aniso_U_13
_atom_site_aniso_U_12
Ge1 0.0198(4) 0.0288(4) 0.0357(5) 0.000 0.000 0.0142(3)
Ge2 0.0203(4) 0.0276(4) 0.0235(4) 0.000 0.000 0.0125(3)
Ge3 0.0256(4) 0.0343(5) 0.0259(4) 0.000 0.000 0.0150(4)
Ge4 0.0343(3) 0.0348(3) 0.0256(3) -0.0083(2) 0.0035(2) 0.0185(3)
Ge5 0.0334(3) 0.0346(3) 0.0261(3) 0.0101(2) 0.0107(2) 0.0158(3)
Ni1 0.0678(7) 0.0678(7) 0.0481(10) 0.000 0.000 0.0339(4)
O1 0.015(2) 0.018(2) 0.027(3) 0.000 0.000 0.0069(19)
O2 0.034(2) 0.037(2) 0.042(2) -0.0056(19) 0.0038(19) 0.0248(19)
O3 0.0217(19) 0.032(2) 0.043(2) 0.0079(19) 0.0077(18) 0.0095(17)
O4 0.027(3) 0.034(3) 0.037(3) 0.000 0.000 0.020(3)
O6 0.029(2) 0.032(2) 0.034(2) -0.0125(18) -0.0012(17) 0.0108(17)
O8 0.043(2) 0.036(2) 0.038(2) 0.0161(19) 0.0098(19) 0.026(2)
O9 0.071(4) 0.069(4) 0.055(3) -0.035(3) 0.001(3) 0.036(3)
O10 0.055(3) 0.045(3) 0.023(2) 0.0007(19) -0.002(2) 0.023(2)
O11 0.050(7) 0.107(11) 0.172(14) -0.040(10) -0.001(8) 0.032(7)
N1 0.082(4) 0.084(4) 0.086(4) -0.012(3) 0.015(3) 0.043(3)
N2 0.082(4) 0.084(4) 0.086(4) -0.012(3) 0.015(3) 0.043(3)
N3 0.134(17) 0.21(2) 0.11(3) 0.064(19) 0.015(14) 0.124(18)
C1 0.114(10) 0.102(9) 0.114(10) -0.013(8) 0.044(8) 0.063(8)
C2 0.069(6) 0.065(6) 0.131(10) 0.022(6) 0.045(7) 0.040(5)
C3 0.091(8) 0.096(8) 0.179(14) 0.048(9) 0.052(9) 0.067(7)
C4 0.084(11) 0.098(12) 0.118(14) 0.000 0.000 0.065(10)
C5 0.097(14) 0.095(14) 0.063(14) -0.006(9) -0.009(9) 0.058(12)
C6 0.15(3) 0.25(4) 0.16(3) 0.00(3) 0.00(2) 0.16(3)
O1W 0.015(10) 0.045(13) 0.058(15) 0.000(12) 0.008(10) -0.002(9)
O1W' 0.10(2) 0.10(2) 0.068(18) -0.007(15) 0.023(15) 0.051(15)

loop_
_atom_type_symbol
_atom_type_description
_atom_type_scat_dispersion_real
_atom_type_scat_dispersion_imag
_atom_type_scat_source
C C 0.0033 0.0016 'International Tables Vol C Tables 4.2.6.8 and 6.1.1.4'
H H 0.0000 0.0000 'International Tables Vol C Tables 4.2.6.8 and 6.1.1.4'
N N 0.0061 0.0033 'International Tables Vol C Tables 4.2.6.8 and 6.1.1.4'
O O 0.0106 0.0060 'International Tables Vol C Tables 4.2.6.8 and 6.1.1.4'
F F 0.0171 0.0103 'International Tables Vol C Tables 4.2.6.8 and 6.1.1.4'
Ni Ni 0.3393 1.1124 'International Tables Vol C Tables 4.2.6.8 and 6.1.1.4'
Ge Ge 0.1547 1.8001 'International Tables Vol C Tables 4.2.6.8 and 6.1.1.4'

loop_
_geom_angle_atom_site_label_1
_geom_angle_atom_site_label_2
_geom_angle_atom_site_label_3
_geom_angle
_geom_angle_site_symmetry_1
_geom_angle_site_symmetry_3
F1 Ge1 O3 89.73(19) . 10_556
F1 Ge1 O3 89.73(19) . .
O3 Ge1 O3 88.9(3) 10_556 .
F1 Ge1 O2 89.42(19) . .
O3 Ge1 O2 179.14(17) 10_556 .
O3 Ge1 O2 90.95(19) . .
F1 Ge1 O2 89.42(19) . 10_556
O3 Ge1 O2 90.95(19) 10_556 10_556
O3 Ge1 O2 179.13(17) . 10_556
O2 Ge1 O2 89.2(3) . 10_556
F1 Ge1 O1 179.9(3) . .
O3 Ge1 O1 90.33(16) 10_556 .
O3 Ge1 O1 90.33(16) . .
O2 Ge1 O1 90.51(16) . .
O2 Ge1 O1 90.51(16) 10_556 .
O6 Ge2 O6 117.5(3) . 10_556
O6 Ge2 O4 121.27(14) . .
O6 Ge2 O4 121.27(14) 10_556 .
O6 Ge2 O5 89.45(16) . .
O6 Ge2 O5 89.45(16) 10_556 .
O4 Ge2 O5 90.8(3) . .
O6 Ge2 O1 93.89(15) . .
O6 Ge2 O1 93.89(15) 10_556 .
O4 Ge2 O1 82.8(2) . .
O5 Ge2 O1 173.5(2) . .
O6 Ge2 Ge3 115.44(14) . .
O6 Ge2 Ge3 115.44(14) 10_556 .
O4 Ge2 Ge3 34.45(18) . .
O5 Ge2 Ge3 125.22(18) . .
O1 Ge2 Ge3 48.33(14) . .
O4 Ge3 O8 120.81(15) . .
O4 Ge3 O8 120.81(15) . 10_556
O8 Ge3 O8 116.1(3) . 10_556
O4 Ge3 O7 97.0(3) . .
O8 Ge3 O7 94.03(17) . .
O8 Ge3 O7 94.03(17) 10_556 .
O4 Ge3 O1 77.5(2) . .
O8 Ge3 O1 88.86(15) . .
O8 Ge3 O1 88.86(15) 10_556 .
O7 Ge3 O1 174.5(3) . .
O4 Ge3 Ge2 34.85(17) . .
O8 Ge3 Ge2 110.10(14) . .
O8 Ge3 Ge2 110.10(14) 10_556 .
O7 Ge3 Ge2 131.9(2) . .
O1 Ge3 Ge2 42.63(13) . .
O9 Ge4 O2 112.7(2) . .
O9 Ge4 O6 101.8(2) . .
O2 Ge4 O6 113.9(2) . .
O9 Ge4 O10 106.8(3) . .
O2 Ge4 O10 111.0(2) . .
O6 Ge4 O10 110.2(2) . .
O3 Ge5 O9 111.3(2) . 8_556
O3 Ge5 O8 115.0(2) . .
O9 Ge5 O8 99.7(2) 8_556 .
O3 Ge5 O10 110.3(2) . .
O9 Ge5 O10 108.2(3) 8_556 .
O8 Ge5 O10 111.8(2) . .
N2 Ni1 N2 93.7(3) 2_655 .
N2 Ni1 N2 93.7(3) 2_655 3_665
N2 Ni1 N2 93.7(3) . 3_665
N2 Ni1 N1 171.6(3) 2_655 .
N2 Ni1 N1 81.2(3) . .
N2 Ni1 N1 93.3(3) 3_665 .
N2 Ni1 N1 81.2(4) 2_655 2_655
N2 Ni1 N1 93.3(3) . 2_655
N2 Ni1 N1 171.6(3) 3_665 2_655
N1 Ni1 N1 92.4(4) . 2_655
N2 Ni1 N1 93.3(3) 2_655 3_665
N2 Ni1 N1 171.6(3) . 3_665
N2 Ni1 N1 81.2(4) 3_665 3_665
N1 Ni1 N1 92.4(4) . 3_665
N1 Ni1 N1 92.4(4) 2_655 3_665
Ge1 O1 Ge2 135.7(3) . .
Ge1 O1 Ge3 135.2(2) . .
Ge2 O1 Ge3 89.04(19) . .
Ge4 O2 Ge1 117.9(2) . .
Ge5 O3 Ge1 118.1(2) . .
Ge3 O4 Ge2 110.7(3) . .
Ge4 O6 Ge2 121.1(2) . .
Ge5 O8 Ge3 125.5(2) . .
Ge4 O9 Ge5 151.8(4) . 9_556
Ge5 O10 Ge4 118.6(2) . .
C4 O11 O11 50.2(10) . 10_556
C1 N1 Ni1 108.4(7) . .
C1 N1 H1A 110.0 . .
Ni1 N1 H1A 110.0 . .
C1 N1 H1B 110.0 . .
Ni1 N1 H1B 110.0 . .
H1A N1 H1B 108.4 . .
C2 N2 Ni1 108.0(7) . .
C2 N2 H2A 110.1 . .
Ni1 N2 H2A 110.1 . .
C2 N2 H2B 110.1 . .
Ni1 N2 H2B 110.1 . .
H2A N2 H2B 108.4 . .
N3 N3 C6 101.3(16) 10_556 .
N3 N3 C6 54.0(12) 10_556 10_556
C6 N3 C6 47(2) . 10_556
N1 C1 C2 111.2(10) . .
N1 C1 H1C 109.4 . .
C2 C1 H1C 109.4 . .
N1 C1 H1D 109.4 . .
C2 C1 H1D 109.4 . .
H1C C1 H1D 108.0 . .
C1 C2 N2 108.6(8) . .
C1 C2 C3 112.5(10) . .
N2 C2 C3 113.2(11) . .
C1 C2 H2 107.5 . .
N2 C2 H2 107.5 . .
C3 C2 H2 107.5 . .
C2 C3 H3A 109.5 . .
C2 C3 H3B 109.5 . .
H3A C3 H3B 109.5 . .
C2 C3 H3C 109.5 . .
H3A C3 H3C 109.5 . .
H3B C3 H3C 109.5 . .
O11 C4 O11 80(2) . 10_556
O11 C4 C5 99.6(13) . .
O11 C4 C5 121.6(15) 10_556 .
O11 C4 C5 121.6(15) . 10_556
O11 C4 C5 99.6(13) 10_556 10_556
C5 C4 C5 32.5(14) . 10_556
C5 C5 C6 100.8(17) 10_556 .
C5 C5 C4 73.7(7) 10_556 .
C6 C5 C4 131(2) . .
C5 C5 C6 50.3(11) 10_556 10_556
C6 C5 C6 51(3) . 10_556
C4 C5 C6 106.7(16) . 10_556
C5 C6 C6 79.2(17) . 10_556
C5 C6 N3 107(3) . .
C6 C6 N3 78.7(16) 10_556 .
C5 C6 C5 28.9(13) . 10_556
C6 C6 C5 50.3(11) 10_556 10_556
N3 C6 C5 98(2) . 10_556
C5 C6 N3 99(2) . 10_556
C6 C6 N3 54.0(12) 10_556 10_556
N3 C6 N3 24.8(16) . 10_556
C5 C6 N3 80.5(18) 10_556 10_556
O1W O1W' O1W' 137(6) . 9_546
O1W O1W' O1W' 109(7) . 8_666
O1W' O1W' O1W' 110(4) 9_546 8_666

loop_
_geom_bond_atom_site_label_1
_geom_bond_atom_site_label_2
_geom_bond_distance
_geom_bond_site_symmetry_2
Ge1 F1 1.807(7) .
Ge1 O3 1.890(4) 10_556
Ge1 O3 1.890(4) .
Ge1 O2 1.891(4) .
Ge1 O2 1.891(4) 10_556
Ge1 O1 1.933(5) .
Ge2 O6 1.764(4) .
Ge2 O6 1.764(4) 10_556
Ge2 O4 1.764(5) .
Ge2 O5 1.817(5) .
Ge2 O1 1.956(5) .
Ge2 Ge3 2.8878(13) .
Ge3 O4 1.746(6) .
Ge3 O8 1.763(4) .
Ge3 O8 1.763(4) 10_556
Ge3 O7 1.787(7) .
Ge3 O1 2.157(5) .
Ge4 O9 1.724(5) .
Ge4 O2 1.727(4) .
Ge4 O6 1.743(4) .
Ge4 O10 1.769(5) .
Ge5 O3 1.725(4) .
Ge5 O9 1.729(5) 8_556
Ge5 O8 1.730(4) .
Ge5 O10 1.758(5) .
Ni1 N2 2.118(10) 2_655
Ni1 N2 2.118(10) .
Ni1 N2 2.118(10) 3_665
Ni1 N1 2.141(9) .
Ni1 N1 2.141(9) 2_655
Ni1 N1 2.141(9) 3_665
O9 Ge5 1.729(5) 9_556
O11 C4 1.367(19) .
O11 O11 1.75(4) 10_556
N1 C1 1.456(16) .
N1 H1A 0.9000 .
N1 H1B 0.9000 .
N2 C2 1.492(12) .
N2 H2A 0.9000 .
N2 H2B 0.9000 .
N3 N3 0.76(5) 10_556
N3 C6 1.47(4) .
N3 C6 1.78(4) 10_556
C1 C2 1.470(17) .
C1 H1C 0.9700 .
C1 H1D 0.9700 .
C2 C3 1.497(17) .
C2 H2 0.9800 .
C3 H3A 0.9600 .
C3 H3B 0.9600 .
C3 H3C 0.9600 .
C4 O11 1.367(19) 10_556
C4 C5 1.491(16) .
C4 C5 1.491(16) 10_556
C5 C5 0.84(4) 10_556
C5 C6 1.327(18) .
C5 C6 1.69(3) 10_556
C6 C6 1.33(7) 10_556
C6 C5 1.69(3) 10_556
C6 N3 1.78(4) 10_556
O1W O1W' 1.15(5) .
O1W' O1W' 1.21(4) 9_546
O1W' O1W' 1.21(4) 8_666

loop_
_geom_hbond_atom_site_label_D
_geom_hbond_atom_site_label_H
_geom_hbond_atom_site_label_A
_geom_hbond_distance_DH
_geom_hbond_distance_HA
_geom_hbond_distance_DA
_geom_hbond_angle_DHA
_geom_hbond_site_symmetry_A
N1 H1B N3 0.90 2.27 2.76(2) 114.2 8_666
N2 H2A O5 0.90 2.26 3.124(10) 161.1 3_665
N2 H2B O6 0.90 2.37 3.222(10) 158.5 .
N2 H2B O5 0.90 2.44 3.153(9) 136.2 .
